data_7708270
loop_
_publ_author_name
'Hu, Jun-Jie'
'Li, Yu-Guang'
'Wen, He-Rui'
'Liu, Sui-Jun'
'Peng, Yan'
'Liu, Cai-Ming'

_publ_section_title
;
 Family of Lanthanide Metal-Organic Frameworks Based on Redox-Active
 Tetrathiafulvalene-Dicarboxylic Ligand Showing Slow Relaxation of
 Magnetisation and Electronic Conductivity
;
_journal_name_full 'Dalton Transactions'
_journal_paper_doi 10.1039/D1DT01851E
_journal_year 2021
_chemical_formula_moiety 'C60 H44 Er4 N4 O30 S24, 4(C3 H7 N O)'
_chemical_formula_sum 'C72 H72 Er4 N8 O34 S24'
_chemical_formula_weight 3031.85
_space_group_crystal_system monoclinic
_space_group_IT_number 14
_space_group_name_Hall '-P 2yn'
_space_group_name_H-M_alt 'P 1 21/n 1'
_atom_sites_solution_hydrogens mixed
_atom_sites_solution_primary dual
_audit_creation_date 2020-10-29
_audit_creation_method
;
Olex2 1.3
(compiled 2020.07.31 svn.rc2a77460 for OlexSys, GUI svn.r6145)
;
_audit_update_record
;
2020-11-09 deposited with the CCDC.	2021-09-08 downloaded from the CCDC.
;
_cell_angle_alpha 90
_cell_angle_beta 103.314(2)
_cell_angle_gamma 90
_cell_formula_units_Z 4
_cell_length_a 17.6348(5)
_cell_length_b 23.0268(5)
_cell_length_c 26.0963(6)
_cell_measurement_reflns_used 20456
_cell_measurement_temperature 293(2)
_cell_measurement_theta_max 29.0840
_cell_measurement_theta_min 3.5780
_cell_volume 10312.2(4)
_computing_cell_refinement 'CrysAlisPro 1.171.39.46 (Rigaku OD, 2018)'
_computing_data_collection 'CrysAlisPro 1.171.39.46 (Rigaku OD, 2018)'
_computing_data_reduction 'CrysAlisPro 1.171.39.46 (Rigaku OD, 2018)'
_computing_molecular_graphics 'Olex2 1.3 (Dolomanov et al., 2009)'
_computing_publication_material 'Olex2 1.3 (Dolomanov et al., 2009)'
_computing_structure_refinement 'SHELXL 2018/3 (Sheldrick, 2015)'
_computing_structure_solution 'SHELXT 2018/2 (Sheldrick, 2018)'
_diffrn_ambient_temperature 293(2)
_diffrn_detector 'CCD plate'
_diffrn_detector_area_resol_mean 8.0894
_diffrn_detector_type EosS2
_diffrn_measured_fraction_theta_full 0.997
_diffrn_measured_fraction_theta_max 0.997
_diffrn_measurement_details
;
List of Runs (angles in degrees, time in seconds):

  # Type    Start    End  Width  t~exp~   \w     \q     \k     \f   Frames
#--------------------------------------------------------------------------
  1  \w    -59.00  14.00   1.00   14.00    --  -16.10 106.00 -67.00   73
  2  \w    -86.00 -38.00   1.00   14.00    --  -16.10-178.00   0.00   48
  3  \w    -83.00   1.00   1.00   14.00    --  -16.10 -57.00-180.00   84
  4  \w     36.00  89.00   1.00   14.00    --   17.35 178.00 120.00   53
  5  \w    -25.00  26.00   1.00   14.00    --   17.35 -19.00 -90.00   51
;
_diffrn_measurement_device 'four-circle diffractometer'
_diffrn_measurement_device_type 'SuperNova, Single source at offset/far, EosS2'
_diffrn_measurement_method '\w scans'
_diffrn_orient_matrix_type 'CrysAlisPro convention (1999,Acta A55,543-557)'
_diffrn_orient_matrix_UB_11 0.0131245000
_diffrn_orient_matrix_UB_12 0.0136682000
_diffrn_orient_matrix_UB_13 0.0248314000
_diffrn_orient_matrix_UB_21 0.0047783000
_diffrn_orient_matrix_UB_22 0.0264647000
_diffrn_orient_matrix_UB_23 -0.0127922000
_diffrn_orient_matrix_UB_31 -0.0389054000
_diffrn_orient_matrix_UB_32 0.0078614000
_diffrn_orient_matrix_UB_33 -0.0000598000
_diffrn_radiation_monochromator mirror
_diffrn_radiation_probe x-ray
_diffrn_radiation_type 'Mo K\a'
_diffrn_radiation_wavelength 0.71073
_diffrn_reflns_av_R_equivalents 0.0326
_diffrn_reflns_av_unetI/netI 0.0425
_diffrn_reflns_Laue_measured_fraction_full 0.997
_diffrn_reflns_Laue_measured_fraction_max 0.997
_diffrn_reflns_limit_h_max 20
_diffrn_reflns_limit_h_min -20
_diffrn_reflns_limit_k_max 27
_diffrn_reflns_limit_k_min -18
_diffrn_reflns_limit_l_max 31
_diffrn_reflns_limit_l_min -29
_diffrn_reflns_number 58392
_diffrn_reflns_point_group_measured_fraction_full 0.997
_diffrn_reflns_point_group_measured_fraction_max 0.997
_diffrn_reflns_theta_full 25.010
_diffrn_reflns_theta_max 25.010
_diffrn_reflns_theta_min 3.413
_diffrn_source 'micro-focus sealed X-ray tube'
_diffrn_source_type 'SuperNova (Mo) X-ray Source'
_exptl_absorpt_coefficient_mu 3.790
_exptl_absorpt_correction_T_max 1.00000
_exptl_absorpt_correction_T_min 0.44682
_exptl_absorpt_correction_type multi-scan
_exptl_absorpt_process_details
;
CrysAlisPro 1.171.39.46 (Rigaku Oxford Diffraction, 2018)
Empirical absorption correction using spherical harmonics,
 implemented in SCALE3 ABSPACK scaling algorithm.
;
_exptl_crystal_density_diffrn 1.953
_exptl_crystal_description block
_exptl_crystal_F_000 5952
_exptl_crystal_size_max 0.23
_exptl_crystal_size_mid 0.22
_exptl_crystal_size_min 0.21
_refine_diff_density_max 2.740
_refine_diff_density_min -2.950
_refine_diff_density_rms 0.191
_refine_ls_extinction_method none
_refine_ls_goodness_of_fit_ref 1.060
_refine_ls_hydrogen_treatment constr
_refine_ls_matrix_type full
_refine_ls_number_parameters 1297
_refine_ls_number_reflns 18116
_refine_ls_number_restraints 5886
_refine_ls_restrained_S_all 0.960
_refine_ls_R_factor_all 0.0749
_refine_ls_R_factor_gt 0.0562
_refine_ls_shift/su_max 0.001
_refine_ls_shift/su_mean 0.000
_refine_ls_structure_factor_coef Fsqd
_refine_ls_weighting_details 'w=1/[\s^2^(Fo^2^)+(0.0609P)^2^+111.9589P] where P=(Fo^2^+2Fc^2^)/3'
_refine_ls_weighting_scheme calc
_refine_ls_wR_factor_gt 0.1377
_refine_ls_wR_factor_ref 0.1543
_reflns_Friedel_coverage 0.000
_reflns_number_gt 14064
_reflns_number_total 18116
_reflns_threshold_expression 'I > 2\s(I)'
_cod_data_source_file d1dt01851e2.cif
_cod_data_source_block 1-Er
_cod_database_code 7708270
_shelx_shelxl_version_number 2018/3
_shelx_space_group_comment
;
The symmetry employed for this shelxl refinement is uniquely defined
by the following loop, which should always be used as a source of
symmetry information in preference to the above space-group names.
They are only intended as comments.
;
_reflns_odcompleteness_completeness 99.70
_reflns_odcompleteness_iscentric 1
_reflns_odcompleteness_theta 26.32
_olex2_refinement_description
;
1. Fixed Uiso
 At 1.2 times of:
  All C(H) groups
 At 1.5 times of:
  All C(H,H,H) groups, All O(H,H) groups
2. Uiso/Uaniso restraints and constraints
C8 \\sim C23 \\sim C50 \\sim C31 \\sim C15 \\sim C1 \\sim C43 \\sim C30 \\sim
C38 \\sim C39 \\sim C9 \\sim C49 \\sim C37 \\sim C29 \\sim C20 \\sim C10 \\sim
C6 \\sim C24 \\sim C47 \\sim C40 \\sim C3 \\sim C36 \\sim C16 \\sim C19 \\sim
C33 \\sim C48 \\sim C28 \\sim C34 \\sim C11 \\sim C44 \\sim C26 \\sim C17 \\sim
C18 \\sim C12 \\sim C35 \\sim C21 \\sim C46 \\sim C14 \\sim C27 \\sim C5 \\sim
C7 \\sim C25 \\sim C4 \\sim C42 \\sim C2 \\sim C41 \\sim C32 \\sim C45 \\sim
C13 \\sim C56 \\sim C54 \\sim C55 \\sim C57 \\sim C58 \\sim C59 \\sim C60 \\sim
C61 \\sim C63 \\sim C62 \\sim C64 \\sim C73 \\sim C71 \\sim C72 \\sim C76 \\sim
C74 \\sim C75 \\sim C81 \\sim C82 \\sim C83 \\sim C84 \\sim C87 \\sim C86:
within 10A with sigma of 0.01 and sigma for terminal atoms of 0.02 within 10A
Uanis(C57) \\sim Ueq, Uanis(C76) \\sim Ueq, Uanis(C86) \\sim Ueq, Uanis(O34)
\\sim Ueq, Uanis(O36) \\sim Ueq: with sigma of 0.01 and sigma for terminal
atoms of 0.02
Uanis(C57) \\sim Ueq, Uanis(C58) \\sim Ueq, Uanis(C59) \\sim Ueq, Uanis(N6)
\\sim Ueq: with sigma of 0.01 and sigma for terminal atoms of 0.02
3.a Rotating group:
 O12(H12A,H12B), O4(H4A,H4B)
3.b Aromatic/amide H refined with riding coordinates:
 C36(H36), C48(H48), C28(H28), C11(H11), C17(H17), C21(H21), C14(H14), C7(H7),
 C25(H25), C2(H2), C41(H41), C32(H32), C45(H45), C13(H13), C57(H57), C61(H61),
 C73(H73), C76(H76), C83(H83), C87(H87)
3.c Idealised Me refined as rotating group:
 C56(H56A,H56B,H56C), C54(H54A,H54B,H54C), C55(H55A,H55B,H55C), C58(H58A,H58B,
 H58C), C59(H59A,H59B,H59C), C60(H60A,H60B,H60C), C63(H63A,H63B,H63C), C62(H62A,
 H62B,H62C), C71(H71A,H71B,H71C), C72(H72A,H72B,H72C), C74(H74A,H74B,H74C),
 C75(H75A,H75B,H75C), C81(H81A,H81B,H81C), C82(H82A,H82B,H82C), C84(H84A,H84B,
 H84C), C86(H86A,H86B,H86C)
;
_olex2_submission_special_instructions 'No special instructions were received'
_oxdiff_exptl_absorpt_empirical_details
;
Empirical correction (ABSPACK) includes:
- Absorption correction using spherical harmonics
- Frame scaling
;
_oxdiff_exptl_absorpt_empirical_full_max 1.514
_oxdiff_exptl_absorpt_empirical_full_min 0.547

loop_
_space_group_symop_operation_xyz
'x, y, z'
'-x+1/2, y+1/2, -z+1/2'
'-x, -y, -z'
'x-1/2, -y-1/2, z-1/2'

loop_
_atom_site_label
_atom_site_type_symbol
_atom_site_fract_x
_atom_site_fract_y
_atom_site_fract_z
_atom_site_U_iso_or_equiv
_atom_site_adp_type
_atom_site_occupancy
_atom_site_site_symmetry_order
_atom_site_calc_flag
_atom_site_refinement_flags_posn
_atom_site_refinement_flags_adp
_atom_site_refinement_flags_occupancy
_atom_site_disorder_assembly
_atom_site_disorder_group
Er01 Er 0.60768(2) 0.40945(2) 0.74806(2) 0.02083(11) Uani 1 1 d . . . . .
Er02 Er 0.59371(2) 0.17234(2) 0.24465(2) 0.01950(11) Uani 1 1 d . . . . .
Er03 Er 0.38102(2) 0.33841(2) 0.75114(2) 0.02033(11) Uani 1 1 d . . . . .
Er04 Er 0.39412(2) 0.07259(2) 0.25538(2) 0.01930(11) Uani 1 1 d . . . . .
S1 S 0.73046(13) 0.19993(12) 1.05911(8) 0.0351(6) Uani 1 1 d . . . . .
S20 S 0.23825(13) 0.28976(12) -0.06351(9) 0.0391(6) Uani 1 1 d . . . . .
S9 S 0.25384(13) 0.53742(12) 0.43701(9) 0.0373(6) Uani 1 1 d . . . . .
S5 S 0.45225(15) 0.45450(12) 0.92470(9) 0.0411(6) Uani 1 1 d . . . . .
S11 S 0.74657(13) -0.05425(12) 0.55918(8) 0.0370(6) Uani 1 1 d . . . . .
S7 S 0.42613(14) 0.51323(11) 0.58663(9) 0.0368(6) Uani 1 1 d . . . . .
S19 S 0.40668(14) 0.31002(13) -0.02211(9) 0.0434(7) Uani 1 1 d . . . . .
S21 S 0.53439(15) 0.29029(13) 0.57303(9) 0.0434(7) Uani 1 1 d . . . . .
S3 S 0.55957(15) 0.23523(12) 0.91138(9) 0.0420(6) Uani 1 1 d . . . . .
S12 S 0.57533(14) -0.05478(14) 0.52074(9) 0.0458(7) Uani 1 1 d . . . . .
S23 S 0.42871(16) 0.20055(13) 0.42387(9) 0.0454(7) Uani 1 1 d . . . . .
S10 S 0.41848(15) 0.57104(13) 0.47655(9) 0.0457(7) Uani 1 1 d . . . . .
S13 S 0.58588(15) -0.01050(13) 0.40861(9) 0.0460(7) Uani 1 1 d . . . . .
S17 S 0.40067(14) 0.25469(13) 0.08899(9) 0.0444(7) Uani 1 1 d . . . . .
S8 S 0.26282(15) 0.47297(14) 0.55310(10) 0.0515(8) Uani 1 1 d . . . . .
S6 S 0.57237(16) 0.54594(13) 0.95478(10) 0.0451(7) Uani 1 1 d . . . . .
S15 S 0.55594(16) 0.04367(14) 0.07456(9) 0.0484(7) Uani 1 1 d . . . . .
S2 S 0.55967(16) 0.19027(15) 1.02315(10) 0.0549(8) Uani 1 1 d . . . . .
S22 S 0.40912(18) 0.20299(14) 0.54415(10) 0.0539(8) Uani 1 1 d . . . . .
S4 S 0.72777(15) 0.26266(16) 0.94115(10) 0.0571(9) Uani 1 1 d . . . . .
S16 S 0.42443(17) -0.03861(15) 0.04710(10) 0.0549(8) Uani 1 1 d . . . . .
S18 S 0.23250(15) 0.22966(17) 0.05106(11) 0.0638(10) Uani 1 1 d . . . . .
S14 S 0.75677(16) 0.00286(16) 0.44288(10) 0.0580(9) Uani 1 1 d . . . . .
O8 O 0.5626(4) 0.3414(3) 0.7957(2) 0.0324(15) Uani 1 1 d . . . . .
O11 O 0.4575(3) 0.2904(3) 0.7029(2) 0.0287(14) Uani 1 1 d . . . . .
O23 O 0.6165(4) 0.0898(3) 0.2938(2) 0.0360(15) Uani 1 1 d . . . . .
O20 O 0.3730(4) 0.1545(3) 0.2052(2) 0.0365(15) Uani 1 1 d . . . . .
O2 O 0.4287(4) 0.4059(3) 0.7031(2) 0.0327(15) Uani 1 1 d . . . . .
O5 O 0.5324(3) 0.4581(3) 0.7966(2) 0.0299(14) Uani 1 1 d . . . . .
O21 O 0.5103(4) 0.1837(3) 0.2972(2) 0.0364(16) Uani 1 1 d . . . . .
O24 O 0.5103(3) 0.0542(3) 0.3171(2) 0.0327(14) Uani 1 1 d . . . . .
O17 O 0.6904(3) -0.0514(3) 0.6962(2) 0.0373(16) Uani 1 1 d . . . . .
O9 O 0.4697(3) 0.2898(3) 0.8186(2) 0.0299(14) Uani 1 1 d . . . . .
O19 O 0.4785(3) 0.1924(3) 0.1828(2) 0.0327(14) Uani 1 1 d . . . . .
O27 O 0.5777(4) 0.0994(3) 0.1790(2) 0.0367(15) Uani 1 1 d . . . . .
O1 O 0.5200(3) 0.4594(3) 0.6805(2) 0.0316(14) Uani 1 1 d . . . . .
O26 O 0.4763(4) 0.0593(3) 0.2024(2) 0.0400(17) Uani 1 1 d . . . . .
O10 O 0.5552(3) 0.3391(3) 0.6799(2) 0.0294(14) Uani 1 1 d . . . . .
O14 O 0.6786(4) 0.1937(3) 1.1975(2) 0.0371(16) Uani 1 1 d . . . . .
O13 O 0.7893(3) 0.1793(3) 1.1721(2) 0.0350(15) Uani 1 1 d . . . . .
O31 O 0.3068(4) 0.5783(3) 0.3036(2) 0.0412(17) Uani 1 1 d . . . . .
O29 O 0.2975(4) 0.3284(3) -0.1957(2) 0.0387(17) Uani 1 1 d . . . . .
O6 O 0.4334(3) 0.4091(3) 0.8176(2) 0.0330(15) Uani 1 1 d . . . . .
O30 O 0.1978(3) 0.5451(3) 0.3204(2) 0.0351(15) Uani 1 1 d . . . . .
O28 O 0.1850(3) 0.3010(3) -0.1796(2) 0.0347(15) Uani 1 1 d . . . . .
O16 O 0.8000(3) -0.0740(3) 0.6727(2) 0.0345(15) Uani 1 1 d . . . . .
O12 O 0.3458(4) 0.2353(3) 0.7482(3) 0.0434(17) Uani 1 1 d . . . . .
H12A H 0.327889 0.226881 0.774950 0.065 Uiso 1 1 d R U . . .
H12B H 0.307724 0.229258 0.722000 0.065 Uiso 1 1 d R U . . .
O3 O 0.2909(4) 0.4215(3) 0.7344(3) 0.0468(18) Uani 1 1 d . . . . .
O18 O 0.5798(5) 0.2721(3) 0.2422(4) 0.066(2) Uani 1 1 d . . . . .
O25 O 0.4075(5) -0.0275(3) 0.2602(3) 0.066(2) Uani 1 1 d . . . . .
O7 O 0.6992(5) 0.3266(3) 0.7629(3) 0.0511(19) Uani 1 1 d . . . . .
O4 O 0.6446(4) 0.5131(3) 0.7527(3) 0.053(2) Uani 1 1 d . . . . .
H4A H 0.673382 0.519946 0.731214 0.080 Uiso 1 1 d R U . . .
H4B H 0.673915 0.520337 0.782903 0.080 Uiso 1 1 d R U . . .
C8 C 0.7177(5) 0.1886(4) 1.1629(3) 0.0329(14) Uani 1 1 d . U . . .
C23 C 0.4517(6) 0.4410(4) 0.6737(4) 0.0385(11) Uani 1 1 d . U . . .
C50 C 0.2567(5) 0.3116(4) -0.1653(4) 0.0341(15) Uani 1 1 d . U . . .
C31 C 0.5828(6) 0.0621(5) 0.3234(4) 0.0404(11) Uani 1 1 d . U . . .
C15 C 0.4988(6) 0.3036(4) 0.6716(4) 0.0379(10) Uani 1 1 d . U . . .
C1 C 0.5384(6) 0.3066(5) 0.8248(4) 0.0385(11) Uani 1 1 d . U . . .
C43 C 0.4066(6) 0.1822(5) 0.1751(4) 0.0402(11) Uani 1 1 d . U . . .
C30 C 0.2678(6) 0.5596(4) 0.3341(4) 0.0368(13) Uani 1 1 d . U . . .
O22 O 0.4077(4) 0.1456(3) 0.3199(2) 0.0339(15) Uani 1 1 d . . . . .
C38 C 0.7297(6) -0.0609(4) 0.6624(4) 0.0363(13) Uani 1 1 d . U . . .
C39 C 0.5201(6) 0.0659(5) 0.1716(4) 0.0400(12) Uani 1 1 d . U . . .
C9 C 0.4897(6) 0.4443(4) 0.8267(4) 0.0376(12) Uani 1 1 d . U . . .
C49 C 0.2945(6) 0.3066(4) -0.1090(4) 0.0360(14) Uani 1 1 d . U . . .
C37 C 0.6896(6) -0.0566(4) 0.6066(4) 0.0381(12) Uani 1 1 d . U . . .
C29 C 0.3071(6) 0.5572(4) 0.3904(4) 0.0361(12) Uani 1 1 d . U . . .
C20 C 0.4840(6) 0.2121(5) 0.3770(4) 0.0398(10) Uani 1 1 d . U . . .
C10 C 0.5053(6) 0.4744(4) 0.8778(4) 0.0373(12) Uani 1 1 d . U . . .
C6 C 0.6757(6) 0.1930(4) 1.1074(4) 0.0350(14) Uani 1 1 d . U . . .
C24 C 0.3938(6) 0.4615(4) 0.6260(4) 0.0382(11) Uani 1 1 d . U . . .
C47 C 0.3193(6) 0.2837(4) -0.0095(4) 0.0385(13) Uani 1 1 d . U . . .
C40 C 0.5006(6) 0.0320(5) 0.1214(4) 0.0408(12) Uani 1 1 d . U . . .
C3 C 0.5960(6) 0.2840(4) 0.8714(4) 0.0389(12) Uani 1 1 d . U . . .
C36 C 0.6122(6) -0.0565(4) 0.5877(4) 0.0406(12) Uani 1 1 d . U . . .
H36 H 0.578824 -0.057326 0.610613 0.049 Uiso 1 1 calc R U . . .
C16 C 0.4809(6) 0.2728(4) 0.6204(4) 0.0388(10) Uani 1 1 d . U . . .
C19 C 0.4874(6) 0.2443(5) 0.4736(4) 0.0407(10) Uani 1 1 d . U . . .
C33 C 0.6321(6) 0.0351(5) 0.3713(4) 0.0404(11) Uani 1 1 d . U . . .
C48 C 0.3708(6) 0.3154(4) -0.0892(4) 0.0386(14) Uani 1 1 d . U . . .
H48 H 0.403713 0.324349 -0.111228 0.046 Uiso 1 1 calc R U . . .
C28 C 0.3812(6) 0.5730(4) 0.4094(4) 0.0385(13) Uani 1 1 d . U . . .
H28 H 0.412100 0.584770 0.386849 0.046 Uiso 1 1 calc R U . . .
C34 C 0.6704(6) -0.0204(5) 0.4596(4) 0.0415(12) Uani 1 1 d . U . . .
C11 C 0.5601(6) 0.5153(4) 0.8931(4) 0.0397(12) Uani 1 1 d . U . . .
H11 H 0.591151 0.527068 0.870633 0.048 Uiso 1 1 calc R U . . .
N5 N 0.2398(6) 0.5082(4) 0.7470(4) 0.056(3) Uani 1 1 d . . . . .
N2 N 0.7528(6) 0.2426(4) 0.7464(4) 0.058(3) Uani 1 1 d . . . . .
C44 C 0.3575(6) 0.2071(5) 0.1270(4) 0.0408(12) Uani 1 1 d . U . . .
C26 C 0.3362(6) 0.5367(4) 0.4899(4) 0.0392(12) Uani 1 1 d . U . . .
C17 C 0.4242(6) 0.2339(4) 0.6056(4) 0.0406(10) Uani 1 1 d . U . . .
H17 H 0.392873 0.223596 0.628300 0.049 Uiso 1 1 calc R U . . .
C18 C 0.4787(6) 0.2451(5) 0.5225(4) 0.0407(10) Uani 1 1 d . U . . .
C12 C 0.5051(6) 0.5002(4) 0.9754(4) 0.0385(12) Uani 1 1 d . U . . .
C35 C 0.6658(6) -0.0419(5) 0.5061(4) 0.0400(12) Uani 1 1 d . U . . .
C21 C 0.5414(6) 0.2512(5) 0.3904(4) 0.0416(10) Uani 1 1 d . U . . .
H21 H 0.572886 0.259779 0.367304 0.050 Uiso 1 1 calc R U . . .
C46 C 0.3170(6) 0.2601(5) 0.0366(4) 0.0415(13) Uani 1 1 d . U . . .
C14 C 0.2822(6) 0.4615(5) 0.7624(4) 0.0439(13) Uani 1 1 d . U . . .
H14 H 0.307516 0.459223 0.797830 0.053 Uiso 1 1 calc R U . . .
C27 C 0.3400(6) 0.5115(4) 0.5364(4) 0.0394(12) Uani 1 1 d . U . . .
C5 C 0.6474(6) 0.2096(4) 1.0073(4) 0.0370(13) Uani 1 1 d . U . . .
C7 C 0.5994(6) 0.1893(5) 1.0900(4) 0.0408(14) Uani 1 1 d . U . . .
H7 H 0.567392 0.186254 1.113668 0.049 Uiso 1 1 calc R U . . .
C25 C 0.3208(6) 0.4438(5) 0.6104(4) 0.0414(11) Uani 1 1 d . U . . .
H25 H 0.300692 0.416234 0.629697 0.050 Uiso 1 1 calc R U . . .
C4 C 0.6471(6) 0.2317(4) 0.9605(4) 0.0387(13) Uani 1 1 d . U . . .
C42 C 0.4963(6) 0.0005(5) 0.0250(4) 0.0409(13) Uani 1 1 d . U . . .
C2 C 0.6715(6) 0.2963(5) 0.8855(4) 0.0416(12) Uani 1 1 d . U . . .
H2 H 0.693926 0.322383 0.866087 0.050 Uiso 1 1 calc R U . . .
C41 C 0.4416(6) -0.0050(5) 0.1079(4) 0.0421(12) Uani 1 1 d . U . . .
H41 H 0.409731 -0.012795 0.130920 0.051 Uiso 1 1 calc R U . . .
C32 C 0.7083(6) 0.0412(5) 0.3878(4) 0.0425(12) Uani 1 1 d . U . . .
H32 H 0.735645 0.065720 0.370195 0.051 Uiso 1 1 calc R U . . .
C45 C 0.2815(6) 0.1972(5) 0.1095(4) 0.0436(12) Uani 1 1 d . U . . .
H45 H 0.255037 0.173259 0.128211 0.052 Uiso 1 1 calc R U . . .
C13 C 0.7093(6) 0.2886(5) 0.7336(4) 0.0437(11) Uani 1 1 d . U . . .
H13 H 0.683566 0.292289 0.698351 0.052 Uiso 1 1 calc R U . . .
C56 C 0.7975(7) 0.2354(5) 0.7990(4) 0.0583(19) Uani 1 1 d . U . . .
H56A H 0.803904 0.272279 0.816505 0.087 Uiso 1 1 calc R U . . .
H56B H 0.847702 0.219723 0.798248 0.087 Uiso 1 1 calc R U . . .
H56C H 0.770941 0.209167 0.817511 0.087 Uiso 1 1 calc R U . . .
C54 C 0.1970(7) 0.5133(5) 0.6937(5) 0.060(2) Uani 1 1 d . U . . .
H54A H 0.220536 0.542461 0.676106 0.090 Uiso 1 1 calc R U . . .
H54B H 0.144190 0.524054 0.692937 0.090 Uiso 1 1 calc R U . . .
H54C H 0.197541 0.476698 0.676103 0.090 Uiso 1 1 calc R U . . .
C55 C 0.2358(8) 0.5547(5) 0.7846(5) 0.064(2) Uani 1 1 d . U . . .
H55A H 0.186366 0.553197 0.794174 0.097 Uiso 1 1 calc R U . . .
H55B H 0.241350 0.591668 0.768833 0.097 Uiso 1 1 calc R U . . .
H55C H 0.276926 0.549822 0.815577 0.097 Uiso 1 1 calc R U . . .
S24 S 0.55707(17) 0.28572(14) 0.45061(10) 0.0502(7) Uani 1 1 d . . . . .
N6 N 0.4511(7) -0.1165(5) 0.2469(5) 0.080(3) Uani 1 1 d . U . . .
C57 C 0.4003(7) -0.0715(5) 0.2418(4) 0.0510(13) Uani 1 1 d . U . . .
H57 H 0.351804 -0.078473 0.219638 0.061 Uiso 1 1 calc R U . . .
C58 C 0.5241(8) -0.1153(6) 0.2828(5) 0.075(2) Uani 1 1 d . U . . .
H58A H 0.543779 -0.076294 0.286003 0.112 Uiso 1 1 calc R U . . .
H58B H 0.559757 -0.140093 0.270345 0.112 Uiso 1 1 calc R U . . .
H58C H 0.518430 -0.128741 0.316543 0.112 Uiso 1 1 calc R U . . .
C59 C 0.4313(8) -0.1689(6) 0.2209(5) 0.076(2) Uani 1 1 d . U . . .
H59A H 0.385922 -0.163552 0.192853 0.114 Uiso 1 1 calc R U . . .
H59B H 0.420416 -0.197169 0.245277 0.114 Uiso 1 1 calc R U . . .
H59C H 0.473813 -0.182111 0.206691 0.114 Uiso 1 1 calc R U . . .
C60 C 0.7593(7) 0.1982(5) 0.7083(5) 0.0607(19) Uani 1 1 d . U . . .
H60A H 0.718548 0.203283 0.677195 0.091 Uiso 1 1 calc R U . . .
H60B H 0.754716 0.160593 0.723124 0.091 Uiso 1 1 calc R U . . .
H60C H 0.809025 0.201427 0.699404 0.091 Uiso 1 1 calc R U . . .
N7 N 0.5513(7) 0.3650(4) 0.2544(5) 0.080(4) Uani 1 1 d . . . . .
C61 C 0.5970(6) 0.3195(5) 0.2585(4) 0.0458(11) Uani 1 1 d . U . . .
H61 H 0.648690 0.325119 0.276033 0.055 Uiso 1 1 calc R U . . .
C63 C 0.5726(8) 0.4205(5) 0.2760(5) 0.067(2) Uani 1 1 d . U . . .
H63A H 0.620060 0.417612 0.302685 0.101 Uiso 1 1 calc R U . . .
H63B H 0.531948 0.435374 0.291375 0.101 Uiso 1 1 calc R U . . .
H63C H 0.580120 0.446329 0.248754 0.101 Uiso 1 1 calc R U . . .
C62 C 0.4728(7) 0.3623(6) 0.2208(5) 0.0666(19) Uani 1 1 d . U . . .
H62A H 0.472998 0.378251 0.186890 0.100 Uiso 1 1 calc R U . . .
H62B H 0.437859 0.384294 0.236615 0.100 Uiso 1 1 calc R U . . .
H62C H 0.455866 0.322601 0.216943 0.100 Uiso 1 1 calc R U . . .
C64 C 0.4652(6) 0.1786(5) 0.3277(4) 0.0400(10) Uani 1 1 d . U . . .
N10 N 0.6629(6) 0.3503(4) 1.0880(5) 0.062(3) Uani 1 1 d . . . . .
C73 C 0.7396(7) 0.3418(5) 1.1053(4) 0.0469(15) Uani 1 1 d . U . . .
H73 H 0.771626 0.346517 1.081872 0.056 Uiso 1 1 calc R U . . .
C71 C 0.6315(7) 0.3646(5) 1.0331(4) 0.057(2) Uani 1 1 d . U . . .
H71A H 0.604179 0.400895 1.030735 0.085 Uiso 1 1 calc R U . . .
H71B H 0.596134 0.334579 1.016965 0.085 Uiso 1 1 calc R U . . .
H71C H 0.673235 0.367644 1.015295 0.085 Uiso 1 1 calc R U . . .
O33 O 0.7698(7) 0.3276(4) 1.1518(4) 0.100(4) Uani 1 1 d . . . . .
C72 C 0.6122(8) 0.3446(6) 1.1208(5) 0.065(2) Uani 1 1 d . U . . .
H72A H 0.637722 0.324406 1.152244 0.098 Uiso 1 1 calc R U . . .
H72B H 0.567203 0.322948 1.103104 0.098 Uiso 1 1 calc R U . . .
H72C H 0.596329 0.382350 1.129876 0.098 Uiso 1 1 calc R U . . .
N11 N 0.6792(6) 0.1010(5) 0.5887(5) 0.073(3) Uani 1 1 d . . . . .
C76 C 0.7519(7) 0.0938(5) 0.6024(4) 0.0496(12) Uani 1 1 d . U . . .
H76 H 0.783295 0.101260 0.579000 0.060 Uiso 1 1 calc R U . . .
C74 C 0.6417(7) 0.1155(6) 0.5313(5) 0.0621(18) Uani 1 1 d . U . . .
H74A H 0.681545 0.118688 0.511786 0.093 Uiso 1 1 calc R U . . .
H74B H 0.614238 0.151669 0.529646 0.093 Uiso 1 1 calc R U . . .
H74C H 0.605970 0.085239 0.516388 0.093 Uiso 1 1 calc R U . . .
C75 C 0.6216(7) 0.0966(6) 0.6140(5) 0.0639(19) Uani 1 1 d . U . . .
H75A H 0.641542 0.080414 0.648382 0.096 Uiso 1 1 calc R U . . .
H75B H 0.581419 0.071826 0.594438 0.096 Uiso 1 1 calc R U . . .
H75C H 0.600403 0.134441 0.617400 0.096 Uiso 1 1 calc R U . . .
O34 O 0.7827(8) 0.0752(5) 0.6510(4) 0.110(4) Uani 1 1 d . U . . .
O35 O 0.2924(9) 0.1727(5) -0.1750(5) 0.117(4) Uani 1 1 d . . . . .
C81 C 0.3647(8) 0.1289(6) -0.0400(5) 0.067(2) Uani 1 1 d . U . . .
H81A H 0.333468 0.126111 -0.014418 0.100 Uiso 1 1 calc R U . . .
H81B H 0.402732 0.159114 -0.029832 0.100 Uiso 1 1 calc R U . . .
H81C H 0.390647 0.092622 -0.041875 0.100 Uiso 1 1 calc R U . . .
C82 C 0.2329(7) 0.1362(6) -0.0967(5) 0.066(2) Uani 1 1 d . U . . .
H82A H 0.217878 0.096905 -0.106291 0.099 Uiso 1 1 calc R U . . .
H82B H 0.205855 0.162054 -0.123703 0.099 Uiso 1 1 calc R U . . .
H82C H 0.219720 0.145539 -0.063984 0.099 Uiso 1 1 calc R U . . .
N13 N 0.3151(7) 0.1425(4) -0.0911(5) 0.072(3) Uani 1 1 d . . . . .
C83 C 0.3415(7) 0.1627(5) -0.1293(5) 0.0515(16) Uani 1 1 d . U . . .
H83 H 0.394375 0.170205 -0.124929 0.062 Uiso 1 1 calc R U . . .
N14 N 0.3263(8) 0.3932(5) 0.4085(6) 0.091(4) Uani 1 1 d . . . . .
C84 C 0.3698(7) 0.3821(6) 0.4618(5) 0.0628(18) Uani 1 1 d . U . . .
H84A H 0.390369 0.343302 0.464045 0.094 Uiso 1 1 calc R U . . .
H84B H 0.336040 0.386194 0.485589 0.094 Uiso 1 1 calc R U . . .
H84C H 0.411959 0.409331 0.470954 0.094 Uiso 1 1 calc R U . . .
O36 O 0.3026(12) 0.4199(8) 0.3223(8) 0.202(8) Uani 1 1 d . U . . .
C87 C 0.3594(7) 0.4091(5) 0.3761(5) 0.0512(12) Uani 1 1 d . U . . .
H87 H 0.413064 0.414337 0.382398 0.061 Uiso 1 1 calc R U . . .
C86 C 0.2412(7) 0.3889(6) 0.3984(5) 0.066(2) Uani 1 1 d . U . . .
H86A H 0.225637 0.349360 0.390154 0.099 Uiso 1 1 calc R U . . .
H86B H 0.218082 0.413432 0.369286 0.099 Uiso 1 1 calc R U . . .
H86C H 0.224252 0.400920 0.429156 0.099 Uiso 1 1 calc R U . . .

loop_
_atom_site_aniso_label
_atom_site_aniso_U_11
_atom_site_aniso_U_22
_atom_site_aniso_U_33
_atom_site_aniso_U_23
_atom_site_aniso_U_13
_atom_site_aniso_U_12
Er01 0.0211(2) 0.0325(2) 0.00843(18) 0.00084(15) 0.00241(14) -0.00193(16)
Er02 0.0194(2) 0.0292(2) 0.00931(18) -0.00044(14) 0.00201(13) 0.00047(15)
Er03 0.0206(2) 0.0322(2) 0.00779(18) 0.00004(15) 0.00243(13) -0.00172(15)
Er04 0.0202(2) 0.0278(2) 0.00942(18) -0.00117(14) 0.00235(13) 0.00010(15)
S1 0.0307(12) 0.0576(16) 0.0164(10) 0.0101(10) 0.0040(9) 0.0111(11)
S20 0.0259(12) 0.0706(18) 0.0199(11) 0.0182(11) 0.0037(9) 0.0033(12)
S9 0.0272(12) 0.0631(17) 0.0204(11) 0.0162(11) 0.0026(9) 0.0000(11)
S5 0.0447(15) 0.0605(17) 0.0218(12) -0.0149(11) 0.0150(10) -0.0170(13)
S11 0.0296(12) 0.0652(17) 0.0150(10) 0.0115(11) 0.0023(9) 0.0119(12)
S7 0.0340(13) 0.0516(15) 0.0208(11) 0.0148(11) -0.0017(9) -0.0057(11)
S19 0.0330(13) 0.0758(19) 0.0173(11) 0.0088(12) -0.0028(9) -0.0150(13)
S21 0.0462(15) 0.0665(18) 0.0214(12) -0.0169(12) 0.0160(10) -0.0206(13)
S3 0.0377(14) 0.0604(17) 0.0232(12) 0.0196(12) -0.0031(10) -0.0059(12)
S12 0.0309(13) 0.077(2) 0.0238(12) 0.0154(13) -0.0044(10) -0.0107(13)
S23 0.0525(16) 0.0669(18) 0.0218(12) -0.0212(12) 0.0189(11) -0.0217(14)
S10 0.0387(14) 0.0752(19) 0.0190(12) 0.0078(12) -0.0023(10) -0.0208(13)
S13 0.0343(14) 0.0738(19) 0.0245(12) 0.0239(13) -0.0042(10) -0.0056(13)
S17 0.0303(13) 0.0753(19) 0.0230(12) 0.0226(12) -0.0030(9) -0.0065(13)
S8 0.0316(14) 0.085(2) 0.0320(13) 0.0303(14) -0.0048(10) -0.0081(14)
S6 0.0503(16) 0.0594(17) 0.0268(13) -0.0186(12) 0.0113(11) -0.0179(13)
S15 0.0529(17) 0.073(2) 0.0231(12) -0.0184(13) 0.0166(11) -0.0175(14)
S2 0.0387(15) 0.096(2) 0.0226(12) 0.0200(14) -0.0080(10) -0.0232(15)
S22 0.0630(19) 0.074(2) 0.0279(13) -0.0241(14) 0.0180(12) -0.0329(16)
S4 0.0327(14) 0.104(3) 0.0310(14) 0.0306(15) 0.0004(11) 0.0022(15)
S16 0.0564(18) 0.081(2) 0.0309(14) -0.0221(14) 0.0176(12) -0.0259(16)
S18 0.0298(14) 0.118(3) 0.0381(15) 0.0442(17) -0.0033(11) -0.0064(16)
S14 0.0332(14) 0.105(3) 0.0319(14) 0.0311(16) 0.0006(11) 0.0068(15)
O8 0.048(4) 0.030(3) 0.020(3) 0.009(3) 0.011(3) 0.000(3)
O11 0.037(4) 0.036(3) 0.019(3) -0.003(3) 0.018(3) -0.001(3)
O23 0.039(4) 0.042(4) 0.024(3) 0.011(3) 0.001(3) 0.006(3)
O20 0.038(4) 0.048(4) 0.022(3) 0.013(3) 0.004(3) 0.005(3)
O2 0.053(4) 0.026(3) 0.019(3) 0.014(3) 0.008(3) 0.003(3)
O5 0.038(4) 0.037(4) 0.018(3) -0.007(3) 0.012(3) 0.003(3)
O21 0.030(3) 0.062(4) 0.021(3) -0.008(3) 0.013(3) 0.008(3)
O24 0.028(3) 0.043(4) 0.025(3) 0.007(3) 0.003(3) 0.009(3)
O17 0.029(3) 0.067(5) 0.016(3) 0.001(3) 0.005(2) -0.009(3)
O9 0.030(3) 0.037(4) 0.018(3) 0.005(3) -0.005(2) 0.002(3)
O19 0.026(3) 0.049(4) 0.019(3) 0.009(3) -0.001(2) 0.005(3)
O27 0.044(4) 0.040(4) 0.027(3) -0.009(3) 0.009(3) 0.000(3)
O1 0.029(3) 0.041(4) 0.021(3) 0.006(3) -0.003(2) 0.001(3)
O26 0.033(4) 0.073(5) 0.017(3) -0.006(3) 0.013(3) 0.012(3)
O10 0.026(3) 0.041(4) 0.020(3) -0.009(3) 0.003(2) -0.007(3)
O14 0.030(4) 0.065(5) 0.018(3) -0.004(3) 0.010(3) -0.008(3)
O13 0.024(3) 0.053(4) 0.024(3) 0.005(3) -0.002(3) 0.004(3)
O31 0.037(4) 0.070(5) 0.018(3) 0.011(3) 0.008(3) -0.014(3)
O29 0.035(4) 0.067(5) 0.017(3) 0.005(3) 0.010(3) -0.010(3)
O6 0.031(3) 0.041(4) 0.027(3) -0.012(3) 0.006(3) -0.006(3)
O30 0.023(3) 0.058(4) 0.020(3) 0.013(3) -0.003(2) 0.003(3)
O28 0.019(3) 0.060(4) 0.022(3) 0.009(3) -0.001(2) 0.003(3)
O16 0.026(3) 0.053(4) 0.020(3) 0.005(3) -0.003(2) 0.006(3)
O12 0.054(5) 0.046(4) 0.027(3) 0.001(3) 0.003(3) -0.016(3)
O3 0.055(5) 0.039(4) 0.046(4) -0.004(3) 0.010(3) 0.008(3)
O18 0.074(6) 0.029(4) 0.088(7) -0.010(4) 0.003(5) 0.004(4)
O25 0.093(7) 0.019(4) 0.082(6) -0.010(4) 0.012(5) 0.004(4)
O7 0.063(5) 0.040(4) 0.051(5) 0.000(4) 0.014(4) 0.016(4)
O4 0.064(5) 0.056(5) 0.037(4) 0.004(4) 0.006(4) -0.017(4)
C8 0.035(3) 0.041(3) 0.024(3) 0.005(3) 0.010(2) -0.002(3)
C23 0.042(2) 0.046(2) 0.0291(19) 0.0003(19) 0.0100(18) 0.0029(19)
C50 0.035(3) 0.042(3) 0.027(3) 0.002(3) 0.010(3) 0.005(3)
C31 0.042(2) 0.049(2) 0.0312(19) 0.0003(19) 0.0105(18) 0.0023(19)
C15 0.0400(19) 0.0463(19) 0.0292(18) 0.0008(18) 0.0113(17) 0.0023(18)
C1 0.042(2) 0.045(2) 0.029(2) 0.0009(19) 0.0095(19) 0.003(2)
C43 0.042(2) 0.048(2) 0.031(2) 0.001(2) 0.0096(19) 0.003(2)
C30 0.038(2) 0.045(3) 0.030(2) 0.002(2) 0.012(2) 0.002(2)
O22 0.043(4) 0.039(4) 0.020(3) -0.009(3) 0.009(3) -0.003(3)
C38 0.038(2) 0.045(2) 0.028(2) 0.003(2) 0.011(2) 0.000(2)
C39 0.042(2) 0.049(2) 0.030(2) 0.001(2) 0.010(2) 0.005(2)
C9 0.040(2) 0.045(2) 0.029(2) 0.000(2) 0.0113(19) 0.004(2)
C49 0.038(3) 0.045(3) 0.027(2) 0.002(2) 0.012(2) 0.002(2)
C37 0.039(2) 0.047(2) 0.030(2) 0.002(2) 0.011(2) 0.001(2)
C29 0.038(2) 0.044(2) 0.028(2) 0.001(2) 0.011(2) 0.002(2)
C20 0.0415(18) 0.0492(18) 0.0304(17) 0.0001(17) 0.0118(16) 0.0029(17)
C10 0.040(2) 0.045(2) 0.028(2) 0.001(2) 0.0108(19) 0.003(2)
C6 0.038(3) 0.043(3) 0.025(3) 0.003(2) 0.009(2) 0.000(3)
C24 0.041(2) 0.046(2) 0.029(2) 0.0011(19) 0.0104(19) 0.002(2)
C47 0.039(2) 0.049(3) 0.029(2) 0.005(2) 0.009(2) 0.002(2)
C40 0.042(2) 0.050(2) 0.031(2) 0.000(2) 0.011(2) 0.003(2)
C3 0.042(2) 0.046(2) 0.029(2) 0.003(2) 0.0086(19) 0.002(2)
C36 0.043(2) 0.050(2) 0.030(2) 0.003(2) 0.010(2) 0.001(2)
C16 0.0410(18) 0.0468(18) 0.0298(18) 0.0007(17) 0.0104(17) 0.0023(17)
C19 0.0427(18) 0.0492(18) 0.0315(18) -0.0004(17) 0.0110(17) 0.0020(17)
C33 0.042(2) 0.049(2) 0.031(2) 0.0026(19) 0.0100(19) 0.0023(19)
C48 0.040(3) 0.049(3) 0.028(2) 0.003(2) 0.009(2) -0.001(2)
C28 0.040(2) 0.049(2) 0.029(2) 0.002(2) 0.012(2) 0.000(2)
C34 0.043(2) 0.050(2) 0.031(2) 0.002(2) 0.009(2) 0.003(2)
C11 0.043(2) 0.048(2) 0.030(2) 0.000(2) 0.010(2) 0.001(2)
N5 0.069(7) 0.033(5) 0.075(7) 0.009(5) 0.032(6) 0.013(5)
N2 0.067(7) 0.039(5) 0.065(7) -0.002(5) 0.012(5) 0.015(5)
C44 0.042(2) 0.049(2) 0.031(2) 0.002(2) 0.009(2) 0.003(2)
C26 0.041(2) 0.048(2) 0.029(2) 0.001(2) 0.010(2) 0.002(2)
C17 0.0431(18) 0.0489(19) 0.0309(18) -0.0005(17) 0.0111(17) 0.0013(17)
C18 0.0428(18) 0.0493(18) 0.0310(18) -0.0004(17) 0.0106(17) 0.0019(17)
C12 0.041(2) 0.046(2) 0.029(2) -0.001(2) 0.009(2) 0.002(2)
C35 0.042(2) 0.048(2) 0.030(2) 0.002(2) 0.010(2) 0.002(2)
C21 0.0435(18) 0.0503(18) 0.0319(18) -0.0004(17) 0.0104(17) 0.0009(17)
C46 0.043(2) 0.051(2) 0.031(2) 0.004(2) 0.009(2) 0.003(2)
C14 0.047(2) 0.050(2) 0.035(2) 0.000(2) 0.010(2) 0.004(2)
C27 0.042(2) 0.047(2) 0.030(2) 0.002(2) 0.0100(19) 0.002(2)
C5 0.041(2) 0.044(2) 0.027(2) 0.003(2) 0.009(2) 0.002(2)
C7 0.041(3) 0.050(3) 0.031(3) 0.005(3) 0.007(2) -0.002(3)
C25 0.043(2) 0.049(2) 0.032(2) 0.004(2) 0.0089(19) 0.001(2)
C4 0.041(2) 0.046(2) 0.029(2) 0.004(2) 0.008(2) 0.002(2)
C42 0.042(2) 0.050(2) 0.031(2) -0.001(2) 0.010(2) 0.004(2)
C2 0.043(2) 0.050(2) 0.032(2) 0.003(2) 0.008(2) 0.001(2)
C41 0.043(2) 0.053(2) 0.032(2) 0.000(2) 0.012(2) 0.001(2)
C32 0.044(2) 0.052(2) 0.032(2) 0.003(2) 0.0081(19) 0.001(2)
C45 0.044(2) 0.052(2) 0.034(2) 0.005(2) 0.008(2) 0.000(2)
C13 0.0461(19) 0.050(2) 0.0349(19) 0.0002(19) 0.0097(18) 0.0032(19)
C56 0.057(3) 0.060(3) 0.052(3) 0.002(3) 0.000(3) 0.004(3)
C54 0.060(4) 0.059(4) 0.055(4) 0.003(4) 0.001(3) 0.005(4)
C55 0.071(4) 0.062(4) 0.057(4) 0.001(4) 0.009(4) 0.008(4)
S24 0.0515(17) 0.072(2) 0.0298(13) -0.0215(13) 0.0146(12) -0.0220(15)
N6 0.084(7) 0.048(5) 0.095(7) -0.006(5) -0.003(6) 0.016(5)
C57 0.052(2) 0.056(2) 0.043(2) 0.000(2) 0.005(2) 0.004(2)
C58 0.072(4) 0.077(4) 0.067(4) -0.001(4) -0.001(4) 0.006(4)
C59 0.079(4) 0.074(4) 0.066(4) -0.006(4) -0.002(4) 0.005(4)
C60 0.064(3) 0.062(3) 0.053(3) -0.001(3) 0.007(3) 0.006(3)
N7 0.102(9) 0.025(5) 0.101(9) -0.003(6) -0.003(7) 0.006(5)
C61 0.046(2) 0.053(2) 0.037(2) 0.0007(19) 0.0068(19) 0.002(2)
C63 0.069(4) 0.067(4) 0.058(4) -0.002(3) 0.001(3) 0.008(3)
C62 0.064(3) 0.069(3) 0.060(3) -0.001(3) 0.001(3) 0.006(3)
C64 0.0422(18) 0.0487(19) 0.0307(18) -0.0006(18) 0.0119(17) 0.0048(18)
N10 0.046(6) 0.050(6) 0.091(8) 0.002(6) 0.019(6) 0.011(5)
C73 0.049(3) 0.052(3) 0.038(3) 0.001(3) 0.007(2) 0.004(3)
C71 0.057(4) 0.060(4) 0.050(4) 0.000(4) 0.003(4) 0.003(4)
O33 0.133(10) 0.066(7) 0.084(8) -0.011(6) -0.005(7) 0.023(6)
C72 0.067(5) 0.069(5) 0.059(5) -0.001(4) 0.012(4) -0.002(4)
N11 0.058(7) 0.057(7) 0.111(10) -0.005(7) 0.032(7) 0.002(5)
C76 0.051(2) 0.056(2) 0.041(2) 0.000(2) 0.007(2) 0.003(2)
C74 0.063(3) 0.063(3) 0.054(3) 0.002(3) 0.003(3) 0.002(3)
C75 0.065(3) 0.067(3) 0.057(3) -0.003(3) 0.008(3) 0.002(3)
O34 0.168(10) 0.071(7) 0.081(7) -0.009(6) 0.010(7) 0.016(7)
O35 0.178(13) 0.090(8) 0.093(9) 0.016(7) 0.053(9) -0.022(8)
C81 0.066(4) 0.070(4) 0.057(4) -0.001(4) -0.002(4) 0.001(4)
C82 0.063(4) 0.072(5) 0.058(4) 0.003(4) 0.005(4) 0.000(4)
N13 0.090(9) 0.047(6) 0.074(8) 0.003(6) 0.011(6) -0.003(6)
C83 0.053(3) 0.056(3) 0.044(3) 0.002(3) 0.008(3) -0.002(3)
N14 0.093(10) 0.070(8) 0.119(12) 0.006(8) 0.039(9) 0.005(7)
C84 0.064(3) 0.065(3) 0.055(3) -0.002(3) 0.003(3) 0.006(3)
O36 0.259(16) 0.152(12) 0.203(15) 0.022(11) 0.072(13) -0.008(12)
C87 0.052(2) 0.057(2) 0.043(2) -0.001(2) 0.008(2) 0.000(2)
C86 0.067(4) 0.067(4) 0.060(4) -0.003(3) 0.007(3) 0.000(3)

loop_
_atom_type_symbol
_atom_type_description
_atom_type_scat_dispersion_real
_atom_type_scat_dispersion_imag
_atom_type_scat_source
C C 0.0033 0.0016 'International Tables Vol C Tables 4.2.6.8 and 6.1.1.4'
H H 0.0000 0.0000 'International Tables Vol C Tables 4.2.6.8 and 6.1.1.4'
Er Er -0.2586 4.9576 'International Tables Vol C Tables 4.2.6.8 and 6.1.1.4'
N N 0.0061 0.0033 'International Tables Vol C Tables 4.2.6.8 and 6.1.1.4'
O O 0.0106 0.0060 'International Tables Vol C Tables 4.2.6.8 and 6.1.1.4'
S S 0.1246 0.1234 'International Tables Vol C Tables 4.2.6.8 and 6.1.1.4'

loop_
_geom_angle_atom_site_label_1
_geom_angle_atom_site_label_2
_geom_angle_atom_site_label_3
_geom_angle
_geom_angle_site_symmetry_1
_geom_angle_site_symmetry_3
_geom_angle_publ_flag
O8 Er01 O5 73.5(2) . . ?
O8 Er01 O1 119.8(2) . . ?
O8 Er01 O10 79.5(2) . . ?
O8 Er01 O31 141.6(2) . 3_666 ?
O8 Er01 O16 83.6(2) . 2_656 ?
O8 Er01 O7 71.2(2) . . ?
O8 Er01 O4 140.1(2) . . ?
O5 Er01 O1 79.3(2) . . ?
O5 Er01 O10 123.6(2) . . ?
O5 Er01 O16 79.0(2) . 2_656 ?
O5 Er01 O7 136.2(2) . . ?
O5 Er01 O4 71.6(2) . . ?
O1 Er01 O10 72.8(2) . . ?
O1 Er01 O7 141.8(2) . . ?
O1 Er01 O4 71.7(2) . . ?
O10 Er01 O7 74.0(2) . . ?
O10 Er01 O4 137.1(2) . . ?
O31 Er01 O5 144.0(2) 3_666 . ?
O31 Er01 O1 84.6(2) 3_666 . ?
O31 Er01 O10 80.8(2) 3_666 . ?
O31 Er01 O16 94.7(2) 3_666 2_656 ?
O31 Er01 O7 71.8(3) 3_666 . ?
O31 Er01 O4 72.8(3) 3_666 . ?
O16 Er01 O1 141.3(2) 2_656 . ?
O16 Er01 O10 145.4(2) 2_656 . ?
O16 Er01 O7 72.1(2) 2_656 . ?
O16 Er01 O4 71.3(2) 2_656 . ?
O4 Er01 O7 125.6(3) . . ?
O23 Er02 O19 124.6(2) . . ?
O23 Er02 O27 78.0(2) . . ?
O23 Er02 O28 75.2(2) . 4_666 ?
O23 Er02 O18 148.2(3) . . ?
O21 Er02 O23 79.0(2) . . ?
O21 Er02 O19 79.1(2) . . ?
O21 Er02 O27 122.6(2) . . ?
O21 Er02 O28 82.7(2) . 4_666 ?
O21 Er02 O18 79.7(3) . . ?
O19 Er02 O27 72.5(2) . . ?
O14 Er02 O23 116.5(2) 1_554 . ?
O14 Er02 O21 160.2(3) 1_554 . ?
O14 Er02 O19 99.5(2) 1_554 . ?
O14 Er02 O27 74.7(2) 1_554 . ?
O14 Er02 O28 89.4(2) 1_554 4_666 ?
O14 Er02 O18 81.0(3) 1_554 . ?
O28 Er02 O19 149.1(2) 4_666 . ?
O28 Er02 O27 138.2(2) 4_666 . ?
O18 Er02 O19 73.4(3) . . ?
O18 Er02 O27 133.7(3) . . ?
O18 Er02 O28 79.0(3) . 4_666 ?
O11 Er03 O9 79.1(2) . . ?
O11 Er03 O13 79.0(2) . 4_565 ?
O11 Er03 O6 122.6(2) . . ?
O11 Er03 O12 72.4(2) . . ?
O11 Er03 O3 134.8(2) . . ?
O2 Er03 O11 72.1(2) . . ?
O2 Er03 O9 118.1(2) . . ?
O2 Er03 O13 84.4(2) . 4_565 ?
O2 Er03 O6 78.8(2) . . ?
O2 Er03 O12 140.1(2) . . ?
O2 Er03 O3 71.1(2) . . ?
O9 Er03 O6 72.7(2) . . ?
O9 Er03 O12 71.5(2) . . ?
O9 Er03 O3 142.6(2) . . ?
O13 Er03 O9 141.3(2) 4_565 . ?
O13 Er03 O6 145.6(2) 4_565 . ?
O13 Er03 O12 71.6(2) 4_565 . ?
O13 Er03 O3 72.1(2) 4_565 . ?
O29 Er03 O11 145.8(2) 1_556 . ?
O29 Er03 O2 141.7(2) 1_556 . ?
O29 Er03 O9 84.7(2) 1_556 . ?
O29 Er03 O13 96.2(2) 1_556 4_565 ?
O29 Er03 O6 79.8(2) 1_556 . ?
O29 Er03 O12 74.0(2) 1_556 . ?
O29 Er03 O3 72.7(2) 1_556 . ?
O6 Er03 O12 137.0(2) . . ?
O6 Er03 O3 74.2(2) . . ?
O12 Er03 O3 126.8(2) . . ?
O20 Er04 O24 123.2(2) . . ?
O20 Er04 O30 75.4(2) . 2_545 ?
O20 Er04 O25 148.9(3) . . ?
O20 Er04 O22 78.3(2) . . ?
O24 Er04 O30 149.6(2) . 2_545 ?
O24 Er04 O22 73.0(2) . . ?
O17 Er04 O20 117.9(2) 3_656 . ?
O17 Er04 O24 99.5(2) 3_656 . ?
O17 Er04 O26 159.3(3) 3_656 . ?
O17 Er04 O30 89.8(2) 3_656 2_545 ?
O17 Er04 O25 79.9(3) 3_656 . ?
O17 Er04 O22 73.7(2) 3_656 . ?
O26 Er04 O20 78.5(2) . . ?
O26 Er04 O24 79.1(2) . . ?
O26 Er04 O30 82.1(2) . 2_545 ?
O26 Er04 O25 80.0(3) . . ?
O26 Er04 O22 124.4(2) . . ?
O30 Er04 O22 137.4(2) 2_545 . ?
O25 Er04 O24 73.8(3) . . ?
O25 Er04 O30 79.6(3) . 2_545 ?
O25 Er04 O22 132.8(3) . . ?
C6 S1 C5 93.7(4) . . ?
C49 S20 C47 94.5(4) . . ?
C26 S9 C29 94.0(5) . . ?
C10 S5 C12 95.2(5) . . ?
C37 S11 C35 93.9(5) . . ?
C24 S7 C27 94.6(5) . . ?
C48 S19 C47 94.7(5) . . ?
C16 S21 C18 95.3(5) . . ?
C3 S3 C4 94.7(5) . . ?
C36 S12 C35 94.3(5) . . ?
C20 S23 C19 95.8(5) . . ?
C28 S10 C26 94.2(5) . . ?
C33 S13 C34 94.3(5) . . ?
C44 S17 C46 95.0(5) . . ?
C25 S8 C27 94.2(5) . . ?
C11 S6 C12 95.3(5) . . ?
C40 S15 C42 95.2(5) . . ?
C7 S2 C5 93.9(5) . . ?
C17 S22 C18 95.8(5) . . ?
C2 S4 C4 94.4(5) . . ?
C41 S16 C42 94.8(5) . . ?
C45 S18 C46 94.9(5) . . ?
C32 S14 C34 94.1(5) . . ?
C1 O8 Er01 175.6(6) . . ?
C15 O11 Er03 137.3(6) . . ?
C31 O23 Er02 136.5(6) . . ?
C43 O20 Er04 137.7(6) . . ?
C23 O2 Er03 175.6(6) . . ?
C9 O5 Er01 136.3(6) . . ?
C64 O21 Er02 167.8(7) . . ?
C31 O24 Er04 139.9(6) . . ?
C38 O17 Er04 155.6(7) . 3_656 ?
C1 O9 Er03 114.1(6) . . ?
C43 O19 Er02 139.3(6) . . ?
C39 O27 Er02 120.3(6) . . ?
C23 O1 Er01 112.7(6) . . ?
C39 O26 Er04 165.1(7) . . ?
C15 O10 Er01 135.0(6) . . ?
C8 O14 Er02 159.0(7) . 1_556 ?
C8 O13 Er03 131.4(6) . 4_666 ?
C30 O31 Er01 165.8(7) . 3_666 ?
C50 O29 Er03 167.2(7) . 1_554 ?
C9 O6 Er03 136.6(6) . . ?
C30 O30 Er04 128.1(6) . 2 ?
C50 O28 Er02 130.7(6) . 4_565 ?
C38 O16 Er01 133.1(6) . 2_646 ?
Er03 O12 H12A 109.5 . . ?
Er03 O12 H12B 109.3 . . ?
H12A O12 H12B 104.4 . . ?
C14 O3 Er03 130.7(7) . . ?
C61 O18 Er02 152.8(8) . . ?
C57 O25 Er04 151.7(9) . . ?
C13 O7 Er01 130.4(7) . . ?
Er01 O4 H4A 109.7 . . ?
Er01 O4 H4B 109.3 . . ?
H4A O4 H4B 104.3 . . ?
O14 C8 C6 117.7(8) . . ?
O13 C8 O14 125.0(8) . . ?
O13 C8 C6 117.3(8) . . ?
O2 C23 O1 124.9(9) . . ?
O2 C23 C24 117.5(9) . . ?
O1 C23 C24 117.6(8) . . ?
O29 C50 O28 124.0(8) . . ?
O29 C50 C49 117.6(9) . . ?
O28 C50 C49 118.3(8) . . ?
O23 C31 O24 127.0(9) . . ?
O23 C31 C33 117.7(9) . . ?
O24 C31 C33 115.3(9) . . ?
O11 C15 O10 126.8(9) . . ?
O11 C15 C16 115.8(9) . . ?
O10 C15 C16 117.3(8) . . ?
O8 C1 O9 125.5(9) . . ?
O8 C1 C3 117.2(9) . . ?
O9 C1 C3 117.3(9) . . ?
O20 C43 O19 126.6(9) . . ?
O20 C43 C44 117.4(9) . . ?
O19 C43 C44 115.9(9) . . ?
O31 C30 O30 124.4(9) . . ?
O31 C30 C29 116.7(9) . . ?
O30 C30 C29 118.8(8) . . ?
C64 O22 Er04 119.8(6) . . ?
O17 C38 C37 117.8(9) . . ?
O16 C38 O17 125.0(9) . . ?
O16 C38 C37 117.2(8) . . ?
O27 C39 C40 118.1(9) . . ?
O26 C39 O27 125.1(9) . . ?
O26 C39 C40 116.8(9) . . ?
O5 C9 O6 127.5(9) . . ?
O5 C9 C10 115.9(9) . . ?
O6 C9 C10 116.6(8) . . ?
C50 C49 S20 119.7(7) . . ?
C48 C49 S20 116.4(7) . . ?
C48 C49 C50 123.9(9) . . ?
C38 C37 S11 118.4(7) . . ?
C36 C37 S11 116.0(7) . . ?
C36 C37 C38 125.5(9) . . ?
C30 C29 S9 119.7(7) . . ?
C28 C29 S9 116.5(7) . . ?
C28 C29 C30 123.7(9) . . ?
C21 C20 S23 115.3(8) . . ?
C21 C20 C64 125.9(9) . . ?
C64 C20 S23 118.8(8) . . ?
C9 C10 S5 119.2(7) . . ?
C11 C10 S5 115.9(7) . . ?
C11 C10 C9 124.8(9) . . ?
C8 C6 S1 118.4(7) . . ?
C7 C6 S1 116.4(7) . . ?
C7 C6 C8 125.1(9) . . ?
C23 C24 S7 116.8(7) . . ?
C25 C24 S7 117.0(8) . . ?
C25 C24 C23 126.2(9) . . ?
S19 C47 S20 114.0(5) . . ?
C46 C47 S20 124.5(8) . . ?
C46 C47 S19 121.4(8) . . ?
C39 C40 S15 118.6(8) . . ?
C41 C40 S15 116.1(8) . . ?
C41 C40 C39 125.2(9) . . ?
C1 C3 S3 115.8(7) . . ?
C2 C3 S3 116.9(8) . . ?
C2 C3 C1 127.3(9) . . ?
S12 C36 H36 120.4 . . ?
C37 C36 S12 119.2(8) . . ?
C37 C36 H36 120.4 . . ?
C15 C16 S21 119.0(7) . . ?
C17 C16 S21 115.8(7) . . ?
C17 C16 C15 125.1(9) . . ?
C18 C19 S23 122.5(8) . . ?
C18 C19 S24 124.4(8) . . ?
S24 C19 S23 113.1(5) . . ?
C31 C33 S13 117.5(7) . . ?
C32 C33 S13 116.8(8) . . ?
C32 C33 C31 125.7(9) . . ?
S19 C48 H48 120.6 . . ?
C49 C48 S19 118.9(7) . . ?
C49 C48 H48 120.6 . . ?
S10 C28 H28 120.6 . . ?
C29 C28 S10 118.8(7) . . ?
C29 C28 H28 120.6 . . ?
S14 C34 S13 113.7(5) . . ?
C35 C34 S13 121.0(8) . . ?
C35 C34 S14 125.3(8) . . ?
S6 C11 H11 120.3 . . ?
C10 C11 S6 119.4(8) . . ?
C10 C11 H11 120.3 . . ?
C14 N5 C54 120.0(10) . . ?
C14 N5 C55 120.1(10) . . ?
C54 N5 C55 119.9(9) . . ?
C13 N2 C56 120.3(10) . . ?
C13 N2 C60 122.0(10) . . ?
C56 N2 C60 117.7(9) . . ?
C43 C44 S17 118.5(8) . . ?
C45 C44 S17 116.4(8) . . ?
C45 C44 C43 125.1(9) . . ?
S10 C26 S9 114.3(5) . . ?
C27 C26 S9 125.3(8) . . ?
C27 C26 S10 120.4(8) . . ?
S22 C17 H17 120.2 . . ?
C16 C17 S22 119.7(8) . . ?
C16 C17 H17 120.2 . . ?
S22 C18 S21 113.0(5) . . ?
C19 C18 S21 123.7(8) . . ?
C19 C18 S22 123.3(8) . . ?
S6 C12 S5 113.6(5) . . ?
C12 C12 S5 123.2(11) 3_667 . ?
C12 C12 S6 123.2(11) 3_667 . ?
S12 C35 S11 114.4(5) . . ?
C34 C35 S11 124.5(8) . . ?
C34 C35 S12 120.9(8) . . ?
C20 C21 H21 120.0 . . ?
C20 C21 S24 120.1(8) . . ?
S24 C21 H21 120.0 . . ?
S18 C46 S17 113.7(5) . . ?
C47 C46 S17 122.3(8) . . ?
C47 C46 S18 124.0(8) . . ?
O3 C14 N5 125.4(10) . . ?
O3 C14 H14 117.3 . . ?
N5 C14 H14 117.3 . . ?
S8 C27 S7 114.2(5) . . ?
C26 C27 S7 121.4(8) . . ?
C26 C27 S8 124.4(8) . . ?
S2 C5 S1 114.2(5) . . ?
C4 C5 S1 125.6(8) . . ?
C4 C5 S2 120.1(8) . . ?
S2 C7 H7 120.3 . . ?
C6 C7 S2 119.4(8) . . ?
C6 C7 H7 120.3 . . ?
S8 C25 H25 120.5 . . ?
C24 C25 S8 118.9(8) . . ?
C24 C25 H25 120.5 . . ?
S4 C4 S3 113.7(5) . . ?
C5 C4 S3 120.3(8) . . ?
C5 C4 S4 126.0(8) . . ?
S16 C42 S15 113.6(5) . . ?
C42 C42 S15 123.1(11) 3_655 . ?
C42 C42 S16 123.3(11) 3_655 . ?
S4 C2 H2 120.7 . . ?
C3 C2 S4 118.6(8) . . ?
C3 C2 H2 120.7 . . ?
S16 C41 H41 120.2 . . ?
C40 C41 S16 119.5(8) . . ?
C40 C41 H41 120.2 . . ?
S14 C32 H32 120.5 . . ?
C33 C32 S14 119.1(8) . . ?
C33 C32 H32 120.5 . . ?
S18 C45 H45 120.5 . . ?
C44 C45 S18 119.0(8) . . ?
C44 C45 H45 120.5 . . ?
O7 C13 N2 126.2(10) . . ?
O7 C13 H13 116.9 . . ?
N2 C13 H13 116.9 . . ?
N2 C56 H56A 109.5 . . ?
N2 C56 H56B 109.5 . . ?
N2 C56 H56C 109.5 . . ?
H56A C56 H56B 109.5 . . ?
H56A C56 H56C 109.5 . . ?
H56B C56 H56C 109.5 . . ?
N5 C54 H54A 109.5 . . ?
N5 C54 H54B 109.5 . . ?
N5 C54 H54C 109.5 . . ?
H54A C54 H54B 109.5 . . ?
H54A C54 H54C 109.5 . . ?
H54B C54 H54C 109.5 . . ?
N5 C55 H55A 109.5 . . ?
N5 C55 H55B 109.5 . . ?
N5 C55 H55C 109.5 . . ?
H55A C55 H55B 109.5 . . ?
H55A C55 H55C 109.5 . . ?
H55B C55 H55C 109.5 . . ?
C21 S24 C19 94.7(5) . . ?
C57 N6 C58 122.2(11) . . ?
C57 N6 C59 122.0(12) . . ?
C59 N6 C58 115.5(11) . . ?
O25 C57 N6 130.2(12) . . ?
O25 C57 H57 114.9 . . ?
N6 C57 H57 114.9 . . ?
N6 C58 H58A 109.5 . . ?
N6 C58 H58B 109.5 . . ?
N6 C58 H58C 109.5 . . ?
H58A C58 H58B 109.5 . . ?
H58A C58 H58C 109.5 . . ?
H58B C58 H58C 109.5 . . ?
N6 C59 H59A 109.5 . . ?
N6 C59 H59B 109.5 . . ?
N6 C59 H59C 109.5 . . ?
H59A C59 H59B 109.5 . . ?
H59A C59 H59C 109.5 . . ?
H59B C59 H59C 109.5 . . ?
N2 C60 H60A 109.5 . . ?
N2 C60 H60B 109.5 . . ?
N2 C60 H60C 109.5 . . ?
H60A C60 H60B 109.5 . . ?
H60A C60 H60C 109.5 . . ?
H60B C60 H60C 109.5 . . ?
C61 N7 C63 126.1(12) . . ?
C61 N7 C62 119.7(10) . . ?
C63 N7 C62 114.0(10) . . ?
O18 C61 N7 127.2(12) . . ?
O18 C61 H61 116.4 . . ?
N7 C61 H61 116.4 . . ?
N7 C63 H63A 109.5 . . ?
N7 C63 H63B 109.5 . . ?
N7 C63 H63C 109.5 . . ?
H63A C63 H63B 109.5 . . ?
H63A C63 H63C 109.5 . . ?
H63B C63 H63C 109.5 . . ?
N7 C62 H62A 109.5 . . ?
N7 C62 H62B 109.5 . . ?
N7 C62 H62C 109.5 . . ?
H62A C62 H62B 109.5 . . ?
H62A C62 H62C 109.5 . . ?
H62B C62 H62C 109.5 . . ?
O21 C64 C20 117.2(9) . . ?
O22 C64 O21 124.4(9) . . ?
O22 C64 C20 118.3(9) . . ?
C73 N10 C71 119.7(10) . . ?
C73 N10 C72 121.7(12) . . ?
C72 N10 C71 118.6(10) . . ?
N10 C73 H73 118.7 . . ?
O33 C73 N10 122.6(12) . . ?
O33 C73 H73 118.7 . . ?
N10 C71 H71A 109.5 . . ?
N10 C71 H71B 109.5 . . ?
N10 C71 H71C 109.5 . . ?
H71A C71 H71B 109.5 . . ?
H71A C71 H71C 109.5 . . ?
H71B C71 H71C 109.5 . . ?
N10 C72 H72A 109.5 . . ?
N10 C72 H72B 109.5 . . ?
N10 C72 H72C 109.5 . . ?
H72A C72 H72B 109.5 . . ?
H72A C72 H72C 109.5 . . ?
H72B C72 H72C 109.5 . . ?
C76 N11 C74 119.1(11) . . ?
C76 N11 C75 133.7(13) . . ?
C75 N11 C74 107.1(11) . . ?
N11 C76 H76 120.8 . . ?
N11 C76 O34 118.5(13) . . ?
O34 C76 H76 120.8 . . ?
N11 C74 H74A 109.5 . . ?
N11 C74 H74B 109.5 . . ?
N11 C74 H74C 109.5 . . ?
H74A C74 H74B 109.5 . . ?
H74A C74 H74C 109.5 . . ?
H74B C74 H74C 109.5 . . ?
N11 C75 H75A 109.5 . . ?
N11 C75 H75B 109.5 . . ?
N11 C75 H75C 109.5 . . ?
H75A C75 H75B 109.5 . . ?
H75A C75 H75C 109.5 . . ?
H75B C75 H75C 109.5 . . ?
H81A C81 H81B 109.5 . . ?
H81A C81 H81C 109.5 . . ?
H81B C81 H81C 109.5 . . ?
N13 C81 H81A 109.5 . . ?
N13 C81 H81B 109.5 . . ?
N13 C81 H81C 109.5 . . ?
H82A C82 H82B 109.5 . . ?
H82A C82 H82C 109.5 . . ?
H82B C82 H82C 109.5 . . ?
N13 C82 H82A 109.5 . . ?
N13 C82 H82B 109.5 . . ?
N13 C82 H82C 109.5 . . ?
C82 N13 C81 117.0(11) . . ?
C83 N13 C81 123.0(12) . . ?
C83 N13 C82 119.9(12) . . ?
O35 C83 H83 120.5 . . ?
N13 C83 O35 119.0(12) . . ?
N13 C83 H83 120.5 . . ?
C84 N14 C86 117.1(12) . . ?
C87 N14 C84 119.8(14) . . ?
C87 N14 C86 122.9(14) . . ?
N14 C84 H84A 109.5 . . ?
N14 C84 H84B 109.5 . . ?
N14 C84 H84C 109.5 . . ?
H84A C84 H84B 109.5 . . ?
H84A C84 H84C 109.5 . . ?
H84B C84 H84C 109.5 . . ?
N14 C87 O36 111.9(14) . . ?
N14 C87 H87 124.0 . . ?
O36 C87 H87 124.0 . . ?
N14 C86 H86A 109.5 . . ?
N14 C86 H86B 109.5 . . ?
N14 C86 H86C 109.5 . . ?
H86A C86 H86B 109.5 . . ?
H86A C86 H86C 109.5 . . ?
H86B C86 H86C 109.5 . . ?

loop_
_geom_bond_atom_site_label_1
_geom_bond_atom_site_label_2
_geom_bond_distance
_geom_bond_site_symmetry_2
_geom_bond_publ_flag
Er01 O8 2.256(6) . ?
Er01 O5 2.324(5) . ?
Er01 O1 2.360(6) . ?
Er01 O10 2.426(6) . ?
Er01 O31 2.260(6) 3_666 ?
Er01 O16 2.350(6) 2_656 ?
Er01 O7 2.471(7) . ?
Er01 O4 2.470(7) . ?
Er02 O23 2.277(6) . ?
Er02 O21 2.245(6) . ?
Er02 O19 2.331(6) . ?
Er02 O27 2.369(6) . ?
Er02 O14 2.202(6) 1_554 ?
Er02 O28 2.326(6) 4_666 ?
Er02 O18 2.309(7) . ?
Er03 O11 2.326(5) . ?
Er03 O2 2.277(6) . ?
Er03 O9 2.352(5) . ?
Er03 O13 2.345(6) 4_565 ?
Er03 O29 2.256(6) 1_556 ?
Er03 O6 2.403(6) . ?
Er03 O12 2.451(6) . ?
Er03 O3 2.460(7) . ?
Er04 O20 2.278(6) . ?
Er04 O24 2.334(6) . ?
Er04 O17 2.220(6) 3_656 ?
Er04 O26 2.243(6) . ?
Er04 O30 2.336(5) 2_545 ?
Er04 O25 2.316(7) . ?
Er04 O22 2.352(6) . ?
S1 C6 1.761(9) . ?
S1 C5 1.765(10) . ?
S20 C49 1.758(9) . ?
S20 C47 1.766(10) . ?
S9 C29 1.759(9) . ?
S9 C26 1.757(10) . ?
S5 C10 1.763(9) . ?
S5 C12 1.778(10) . ?
S11 C37 1.765(9) . ?
S11 C35 1.767(10) . ?
S7 C24 1.752(10) . ?
S7 C27 1.764(10) . ?
S19 C47 1.757(10) . ?
S19 C48 1.723(9) . ?
S21 C16 1.767(10) . ?
S21 C18 1.786(10) . ?
S3 C3 1.754(10) . ?
S3 C4 1.766(10) . ?
S12 C36 1.720(9) . ?
S12 C35 1.749(10) . ?
S23 C20 1.752(10) . ?
S23 C19 1.775(10) . ?
S10 C28 1.724(9) . ?
S10 C26 1.757(10) . ?
S13 C33 1.754(10) . ?
S13 C34 1.770(10) . ?
S17 C44 1.764(10) . ?
S17 C46 1.770(10) . ?
S8 C27 1.761(10) . ?
S8 C25 1.739(10) . ?
S6 C11 1.724(10) . ?
S6 C12 1.761(10) . ?
S15 C40 1.753(10) . ?
S15 C42 1.771(10) . ?
S2 C5 1.748(10) . ?
S2 C7 1.725(10) . ?
S22 C17 1.717(10) . ?
S22 C18 1.755(10) . ?
S4 C4 1.765(10) . ?
S4 C2 1.740(10) . ?
S16 C42 1.757(11) . ?
S16 C41 1.727(10) . ?
S18 C46 1.764(10) . ?
S18 C45 1.739(10) . ?
S14 C34 1.761(10) . ?
S14 C32 1.734(10) . ?
O8 C1 1.245(11) . ?
O11 C15 1.250(11) . ?
O23 C31 1.251(11) . ?
O20 C43 1.258(11) . ?
O2 C23 1.244(11) . ?
O5 C9 1.247(11) . ?
O21 C64 1.254(11) . ?
O24 C31 1.265(11) . ?
O17 C38 1.258(11) . ?
O9 C1 1.246(11) . ?
O19 C43 1.259(11) . ?
O27 C39 1.256(12) . ?
O1 C23 1.251(11) . ?
O26 C39 1.244(11) . ?
O10 C15 1.267(11) . ?
O14 C8 1.260(10) . ?
O13 C8 1.249(11) . ?
O31 C30 1.242(11) . ?
O29 C50 1.248(11) . ?
O6 C9 1.261(11) . ?
O30 C30 1.250(11) . ?
O28 C50 1.258(11) . ?
O16 C38 1.244(11) . ?
O12 H12A 0.8526 . ?
O12 H12B 0.8512 . ?
O3 C14 1.210(12) . ?
O18 C61 1.187(13) . ?
O25 C57 1.116(13) . ?
O7 C13 1.203(12) . ?
O4 H4A 0.8528 . ?
O4 H4B 0.8533 . ?
C8 C6 1.472(12) . ?
C23 C24 1.492(13) . ?
C50 C49 1.472(12) . ?
C31 C33 1.486(14) . ?
C15 C16 1.481(13) . ?
C1 C3 1.487(13) . ?
C43 C44 1.469(13) . ?
C30 C29 1.475(13) . ?
O22 C64 1.245(12) . ?
C38 C37 1.469(13) . ?
C39 C40 1.494(14) . ?
C9 C10 1.473(13) . ?
C49 C48 1.340(13) . ?
C37 C36 1.340(13) . ?
C29 C28 1.337(13) . ?
C20 C21 1.341(14) . ?
C20 C64 1.470(14) . ?
C10 C11 1.343(14) . ?
C6 C7 1.320(13) . ?
C24 C25 1.323(13) . ?
C47 C46 1.329(13) . ?
C40 C41 1.329(14) . ?
C3 C2 1.328(13) . ?
C36 H36 0.9300 . ?
C16 C17 1.331(14) . ?
C19 C18 1.321(14) . ?
C19 S24 1.767(10) . ?
C33 C32 1.321(14) . ?
C48 H48 0.9300 . ?
C28 H28 0.9300 . ?
C34 C35 1.330(13) . ?
C11 H11 0.9300 . ?
N5 C14 1.319(13) . ?
N5 C54 1.426(14) . ?
N5 C55 1.466(14) . ?
N2 C13 1.306(13) . ?
N2 C56 1.425(13) . ?
N2 C60 1.449(14) . ?
C44 C45 1.332(14) . ?
C26 C27 1.333(13) . ?
C17 H17 0.9300 . ?
C12 C12 1.336(18) 3_667 ?
C21 H21 0.9300 . ?
C21 S24 1.724(10) . ?
C14 H14 0.9300 . ?
C5 C4 1.322(13) . ?
C7 H7 0.9300 . ?
C25 H25 0.9300 . ?
C42 C42 1.344(18) 3_655 ?
C2 H2 0.9300 . ?
C41 H41 0.9300 . ?
C32 H32 0.9300 . ?
C45 H45 0.9300 . ?
C13 H13 0.9300 . ?
C56 H56A 0.9600 . ?
C56 H56B 0.9600 . ?
C56 H56C 0.9600 . ?
C54 H54A 0.9600 . ?
C54 H54B 0.9600 . ?
C54 H54C 0.9600 . ?
C55 H55A 0.9600 . ?
C55 H55B 0.9600 . ?
C55 H55C 0.9600 . ?
N6 C57 1.356(15) . ?
N6 C58 1.407(16) . ?
N6 C59 1.388(16) . ?
C57 H57 0.9300 . ?
C58 H58A 0.9600 . ?
C58 H58B 0.9600 . ?
C58 H58C 0.9600 . ?
C59 H59A 0.9600 . ?
C59 H59B 0.9600 . ?
C59 H59C 0.9600 . ?
C60 H60A 0.9600 . ?
C60 H60B 0.9600 . ?
C60 H60C 0.9600 . ?
N7 C61 1.312(14) . ?
N7 C63 1.412(15) . ?
N7 C62 1.459(16) . ?
C61 H61 0.9300 . ?
C63 H63A 0.9600 . ?
C63 H63B 0.9600 . ?
C63 H63C 0.9600 . ?
C62 H62A 0.9600 . ?
C62 H62B 0.9600 . ?
C62 H62C 0.9600 . ?
N10 C73 1.337(14) . ?
N10 C71 1.449(15) . ?
N10 C72 1.381(15) . ?
C73 H73 0.9300 . ?
C73 O33 1.250(13) . ?
C71 H71A 0.9600 . ?
C71 H71B 0.9600 . ?
C71 H71C 0.9600 . ?
C72 H72A 0.9600 . ?
C72 H72B 0.9600 . ?
C72 H72C 0.9600 . ?
N11 C76 1.260(14) . ?
N11 C74 1.530(16) . ?
N11 C75 1.336(15) . ?
C76 H76 0.9300 . ?
C76 O34 1.330(14) . ?
C74 H74A 0.9600 . ?
C74 H74B 0.9600 . ?
C74 H74C 0.9600 . ?
C75 H75A 0.9600 . ?
C75 H75B 0.9600 . ?
C75 H75C 0.9600 . ?
O35 C83 1.323(16) . ?
C81 H81A 0.9600 . ?
C81 H81B 0.9600 . ?
C81 H81C 0.9600 . ?
C81 N13 1.450(15) . ?
C82 H82A 0.9600 . ?
C82 H82B 0.9600 . ?
C82 H82C 0.9600 . ?
C82 N13 1.431(16) . ?
N13 C83 1.279(15) . ?
C83 H83 0.9300 . ?
N14 C84 1.447(17) . ?
N14 C87 1.191(16) . ?
N14 C86 1.465(17) . ?
C84 H84A 0.9600 . ?
C84 H84B 0.9600 . ?
C84 H84C 0.9600 . ?
O36 C87 1.54(2) . ?
C87 H87 0.9300 . ?
C86 H86A 0.9600 . ?
C86 H86B 0.9600 . ?
C86 H86C 0.9600 . ?

loop_
_geom_torsion_atom_site_label_1
_geom_torsion_atom_site_label_2
_geom_torsion_atom_site_label_3
_geom_torsion_atom_site_label_4
_geom_torsion
_geom_torsion_site_symmetry_1
_geom_torsion_site_symmetry_2
_geom_torsion_site_symmetry_3
_geom_torsion_site_symmetry_4
_geom_torsion_publ_flag
Er01 O5 C9 O6 -53.1(15) . . . . ?
Er01 O5 C9 C10 129.5(8) . . . . ?
Er01 O1 C23 O2 9.1(12) . . . . ?
Er01 O1 C23 C24 -169.1(7) . . . . ?
Er01 O10 C15 O11 -9.6(16) . . . . ?
Er01 O10 C15 C16 172.7(6) . . . . ?
Er01 O31 C30 O30 -109(3) 3_666 . . . ?
Er01 O31 C30 C29 74(3) 3_666 . . . ?
Er01 O16 C38 O17 2.2(16) 2_646 . . . ?
Er01 O16 C38 C37 -177.4(6) 2_646 . . . ?
Er01 O7 C13 N2 -171.5(8) . . . . ?
Er02 O23 C31 O24 38.0(16) . . . . ?
Er02 O23 C31 C33 -142.0(8) . . . . ?
Er02 O21 C64 O22 -55(4) . . . . ?
Er02 O21 C64 C20 122(3) . . . . ?
Er02 O19 C43 O20 1.9(17) . . . . ?
Er02 O19 C43 C44 179.7(6) . . . . ?
Er02 O27 C39 O26 -14.7(14) . . . . ?
Er02 O27 C39 C40 163.7(7) . . . . ?
Er02 O14 C8 O13 -111.2(17) 1_556 . . . ?
Er02 O14 C8 C6 68(2) 1_556 . . . ?
Er02 O28 C50 O29 -17.3(15) 4_565 . . . ?
Er02 O28 C50 C49 159.6(6) 4_565 . . . ?
Er02 O18 C61 N7 -150.9(14) . . . . ?
Er03 O11 C15 O10 55.4(15) . . . . ?
Er03 O11 C15 C16 -126.9(8) . . . . ?
Er03 O9 C1 O8 -7.2(13) . . . . ?
Er03 O9 C1 C3 171.6(7) . . . . ?
Er03 O13 C8 O14 4.2(15) 4_666 . . . ?
Er03 O13 C8 C6 -174.7(6) 4_666 . . . ?
Er03 O29 C50 O28 -105(3) 1_554 . . . ?
Er03 O29 C50 C49 78(3) 1_554 . . . ?
Er03 O6 C9 O5 10.6(17) . . . . ?
Er03 O6 C9 C10 -172.0(6) . . . . ?
Er03 O3 C14 N5 169.7(8) . . . . ?
Er04 O20 C43 O19 -41.9(16) . . . . ?
Er04 O20 C43 C44 140.5(8) . . . . ?
Er04 O24 C31 O23 5.3(17) . . . . ?
Er04 O24 C31 C33 -174.7(6) . . . . ?
Er04 O17 C38 O16 -101.7(16) 3_656 . . . ?
Er04 O17 C38 C37 77.8(18) 3_656 . . . ?
Er04 O26 C39 O27 55(3) . . . . ?
Er04 O26 C39 C40 -123(2) . . . . ?
Er04 O30 C30 O31 -20.9(15) 2 . . . ?
Er04 O30 C30 C29 156.3(7) 2 . . . ?
Er04 O25 C57 N6 134.4(16) . . . . ?
Er04 O22 C64 O21 14.2(14) . . . . ?
Er04 O22 C64 C20 -163.1(7) . . . . ?
S1 C6 C7 S2 1.0(12) . . . . ?
S1 C5 C4 S3 176.8(6) . . . . ?
S1 C5 C4 S4 -6.3(15) . . . . ?
S20 C49 C48 S19 -0.3(12) . . . . ?
S20 C47 C46 S17 179.3(6) . . . . ?
S20 C47 C46 S18 1.2(15) . . . . ?
S9 C29 C28 S10 1.5(12) . . . . ?
S9 C26 C27 S7 179.7(6) . . . . ?
S9 C26 C27 S8 1.1(14) . . . . ?
S5 C10 C11 S6 -1.8(12) . . . . ?
S11 C37 C36 S12 0.6(12) . . . . ?
S7 C24 C25 S8 -0.4(12) . . . . ?
S19 C47 C46 S17 1.3(14) . . . . ?
S19 C47 C46 S18 -176.8(6) . . . . ?
S21 C16 C17 S22 1.8(12) . . . . ?
S3 C3 C2 S4 1.0(12) . . . . ?
S23 C20 C21 S24 0.5(12) . . . . ?
S23 C20 C64 O21 -173.4(7) . . . . ?
S23 C20 C64 O22 4.1(13) . . . . ?
S23 C19 C18 S21 -177.8(6) . . . . ?
S23 C19 C18 S22 0.5(14) . . . . ?
S23 C19 S24 C21 -9.7(7) . . . . ?
S10 C26 C27 S7 1.7(13) . . . . ?
S10 C26 C27 S8 -176.9(6) . . . . ?
S13 C33 C32 S14 1.9(12) . . . . ?
S13 C34 C35 S11 179.2(6) . . . . ?
S13 C34 C35 S12 -6.2(13) . . . . ?
S17 C44 C45 S18 1.6(12) . . . . ?
S15 C40 C41 S16 0.5(12) . . . . ?
S2 C5 C4 S3 -6.3(13) . . . . ?
S2 C5 C4 S4 170.7(6) . . . . ?
S14 C34 C35 S11 -2.9(15) . . . . ?
S14 C34 C35 S12 171.7(6) . . . . ?
O8 C1 C3 S3 179.8(7) . . . . ?
O8 C1 C3 C2 -0.8(16) . . . . ?
O11 C15 C16 S21 178.1(7) . . . . ?
O11 C15 C16 C17 1.5(15) . . . . ?
O23 C31 C33 S13 -172.9(7) . . . . ?
O23 C31 C33 C32 5.4(16) . . . . ?
O20 C43 C44 S17 171.0(7) . . . . ?
O20 C43 C44 C45 -8.3(16) . . . . ?
O2 C23 C24 S7 177.4(7) . . . . ?
O2 C23 C24 C25 -3.3(16) . . . . ?
O5 C9 C10 S5 -175.9(7) . . . . ?
O5 C9 C10 C11 1.1(15) . . . . ?
O24 C31 C33 S13 7.1(12) . . . . ?
O24 C31 C33 C32 -174.6(10) . . . . ?
O17 C38 C37 S11 166.7(8) . . . . ?
O17 C38 C37 C36 -16.0(16) . . . . ?
O9 C1 C3 S3 1.0(12) . . . . ?
O9 C1 C3 C2 -179.6(10) . . . . ?
O19 C43 C44 S17 -6.9(13) . . . . ?
O19 C43 C44 C45 173.8(10) . . . . ?
O27 C39 C40 S15 -3.1(13) . . . . ?
O27 C39 C40 C41 -179.9(10) . . . . ?
O1 C23 C24 S7 -4.2(12) . . . . ?
O1 C23 C24 C25 175.0(10) . . . . ?
O26 C39 C40 S15 175.4(7) . . . . ?
O26 C39 C40 C41 -1.4(16) . . . . ?
O10 C15 C16 S21 -3.9(13) . . . . ?
O10 C15 C16 C17 179.5(10) . . . . ?
O14 C8 C6 S1 168.1(7) . . . . ?
O14 C8 C6 C7 -15.4(16) . . . . ?
O13 C8 C6 S1 -12.9(13) . . . . ?
O13 C8 C6 C7 163.6(10) . . . . ?
O31 C30 C29 S9 174.5(8) . . . . ?
O31 C30 C29 C28 -1.0(15) . . . . ?
O29 C50 C49 S20 174.0(7) . . . . ?
O29 C50 C49 C48 -4.5(16) . . . . ?
O6 C9 C10 S5 6.4(13) . . . . ?
O6 C9 C10 C11 -176.5(9) . . . . ?
O30 C30 C29 S9 -3.0(13) . . . . ?
O30 C30 C29 C28 -178.4(10) . . . . ?
O28 C50 C49 S20 -3.1(13) . . . . ?
O28 C50 C49 C48 178.4(10) . . . . ?
O16 C38 C37 S11 -13.7(13) . . . . ?
O16 C38 C37 C36 163.5(10) . . . . ?
C8 C6 C7 S2 -175.4(8) . . . . ?
C23 C24 C25 S8 -179.6(8) . . . . ?
C50 C49 C48 S19 178.3(8) . . . . ?
C31 C33 C32 S14 -176.4(8) . . . . ?
C15 C16 C17 S22 178.5(8) . . . . ?
C1 C3 C2 S4 -178.3(8) . . . . ?
C43 C44 C45 S18 -179.1(8) . . . . ?
C30 C29 C28 S10 177.1(8) . . . . ?
C38 C37 C36 S12 -176.8(8) . . . . ?
C39 C40 C41 S16 177.4(8) . . . . ?
C9 C10 C11 S6 -179.0(8) . . . . ?
C49 S20 C47 S19 12.0(7) . . . . ?
C49 S20 C47 C46 -166.2(10) . . . . ?
C37 S11 C35 S12 -14.1(7) . . . . ?
C37 S11 C35 C34 160.9(10) . . . . ?
C29 S9 C26 S10 14.9(6) . . . . ?
C29 S9 C26 C27 -163.2(10) . . . . ?
C20 S23 C19 C18 -170.0(10) . . . . ?
C20 S23 C19 S24 10.1(7) . . . . ?
C20 C21 S24 C19 5.8(10) . . . . ?
C10 S5 C12 S6 6.1(6) . . . . ?
C10 S5 C12 C12 -173.5(13) . . . 3_667 ?
C6 S1 C5 S2 -15.0(6) . . . . ?
C6 S1 C5 C4 162.1(10) . . . . ?
C24 S7 C27 S8 10.3(6) . . . . ?
C24 S7 C27 C26 -168.4(9) . . . . ?
C47 S20 C49 C50 174.2(8) . . . . ?
C47 S20 C49 C48 -7.2(9) . . . . ?
C47 S19 C48 C49 7.6(10) . . . . ?
C40 S15 C42 S16 -8.0(7) . . . . ?
C40 S15 C42 C42 169.8(13) . . . 3_655 ?
C3 S3 C4 S4 -12.3(7) . . . . ?
C3 S3 C4 C5 165.0(9) . . . . ?
C36 S12 C35 S11 14.3(7) . . . . ?
C36 S12 C35 C34 -160.8(10) . . . . ?
C16 S21 C18 S22 -5.3(7) . . . . ?
C16 S21 C18 C19 173.1(10) . . . . ?
C19 S23 C20 C21 -6.5(9) . . . . ?
C19 S23 C20 C64 172.6(8) . . . . ?
C33 S13 C34 S14 -13.5(7) . . . . ?
C33 S13 C34 C35 164.6(9) . . . . ?
C48 S19 C47 S20 -12.1(7) . . . . ?
C48 S19 C47 C46 166.1(9) . . . . ?
C28 S10 C26 S9 -14.3(7) . . . . ?
C28 S10 C26 C27 163.9(9) . . . . ?
C34 S13 C33 C31 -174.4(8) . . . . ?
C34 S13 C33 C32 7.2(9) . . . . ?
C34 S14 C32 C33 -9.9(10) . . . . ?
C11 S6 C12 S5 -6.8(6) . . . . ?
C11 S6 C12 C12 172.8(13) . . . 3_667 ?
C44 S17 C46 S18 10.4(7) . . . . ?
C44 S17 C46 C47 -167.8(10) . . . . ?
C26 S9 C29 C30 174.3(8) . . . . ?
C26 S9 C29 C28 -9.9(9) . . . . ?
C26 S10 C28 C29 7.8(9) . . . . ?
C17 S22 C18 S21 6.0(7) . . . . ?
C17 S22 C18 C19 -172.4(10) . . . . ?
C18 S21 C16 C15 -174.7(8) . . . . ?
C18 S21 C16 C17 2.3(9) . . . . ?
C18 S22 C17 C16 -4.8(10) . . . . ?
C18 C19 S24 C21 170.4(10) . . . . ?
C12 S5 C10 C9 174.6(8) . . . . ?
C12 S5 C10 C11 -2.7(9) . . . . ?
C12 S6 C11 C10 5.3(9) . . . . ?
C35 S11 C37 C38 -174.3(8) . . . . ?
C35 S11 C37 C36 8.2(9) . . . . ?
C35 S12 C36 C37 -9.1(10) . . . . ?
C21 C20 C64 O21 5.6(16) . . . . ?
C21 C20 C64 O22 -176.9(10) . . . . ?
C46 S17 C44 C43 173.4(8) . . . . ?
C46 S17 C44 C45 -7.3(9) . . . . ?
C46 S18 C45 C44 5.1(10) . . . . ?
C27 S7 C24 C23 173.2(8) . . . . ?
C27 S7 C24 C25 -6.1(9) . . . . ?
C27 S8 C25 C24 6.6(10) . . . . ?
C5 S1 C6 C8 -174.7(8) . . . . ?
C5 S1 C6 C7 8.5(9) . . . . ?
C5 S2 C7 C6 -10.1(10) . . . . ?
C7 S2 C5 S1 15.4(7) . . . . ?
C7 S2 C5 C4 -161.8(9) . . . . ?
C25 S8 C27 S7 -10.4(7) . . . . ?
C25 S8 C27 C26 168.3(10) . . . . ?
C4 S3 C3 C1 -173.7(8) . . . . ?
C4 S3 C3 C2 6.9(9) . . . . ?
C4 S4 C2 C3 -8.4(10) . . . . ?
C42 S15 C40 C39 -172.4(8) . . . . ?
C42 S15 C40 C41 4.6(9) . . . . ?
C42 S16 C41 C40 -5.4(10) . . . . ?
C2 S4 C4 S3 12.6(7) . . . . ?
C2 S4 C4 C5 -164.5(10) . . . . ?
C41 S16 C42 S15 8.2(7) . . . . ?
C41 S16 C42 C42 -169.7(13) . . . 3_655 ?
C32 S14 C34 S13 14.2(7) . . . . ?
C32 S14 C34 C35 -163.8(10) . . . . ?
C45 S18 C46 S17 -9.7(7) . . . . ?
C45 S18 C46 C47 168.5(10) . . . . ?
C56 N2 C13 O7 -3.5(18) . . . . ?
C54 N5 C14 O3 2.5(17) . . . . ?
C55 N5 C14 O3 -178.1(11) . . . . ?
S24 C19 C18 S21 2.1(15) . . . . ?
S24 C19 C18 S22 -179.7(6) . . . . ?
C58 N6 C57 O25 6(2) . . . . ?
C59 N6 C57 O25 179.5(14) . . . . ?
C60 N2 C13 O7 178.1(11) . . . . ?
C63 N7 C61 O18 177.3(13) . . . . ?
C62 N7 C61 O18 -9(2) . . . . ?
C64 C20 C21 S24 -178.5(8) . . . . ?
C71 N10 C73 O33 -177.7(11) . . . . ?
C72 N10 C73 O33 0.7(18) . . . . ?
C74 N11 C76 O34 -173.1(11) . . . . ?
C75 N11 C76 O34 4(2) . . . . ?
C81 N13 C83 O35 178.6(12) . . . . ?
C82 N13 C83 O35 -5.9(18) . . . . ?
C84 N14 C87 O36 -178.6(12) . . . . ?
C86 N14 C87 O36 -4(2) . . . . ?
